data_4074546
loop_
_publ_author_name
'Han, Hua'
'Johnson, Samuel A.'

_publ_section_title
;
 Ligand Design for the Assembly of Polynuclear Complexes:&#x00A0;
 Syntheses and Structures of Trinuclear and Tetranuclear Aluminum Alkyl
 Complexes Bearing Tripodal Diamidoselenophosphinito Ligands and a
 Comparison to Related Tripodal Triamidophosphine Complexes
;
_journal_issue 23
_journal_name_full Organometallics
_journal_page_first 5594
_journal_paper_doi 10.1021/om0607447
_journal_volume 25
_journal_year 2006
_chemical_formula_sum 'C30 H21 F18 N3 P Se'
_chemical_formula_weight 875.43
_chemical_name_systematic
;
 ?
;
_space_group_IT_number 2
_symmetry_cell_setting triclinic
_symmetry_space_group_name_Hall '-P 1'
_symmetry_space_group_name_H-M 'P -1'
_atom_sites_solution_hydrogens geom
_atom_sites_solution_primary direct
_atom_sites_solution_secondary difmap
_audit_conform_dict_location ftp://ftp.iucr.org/pub/cif_core.dic
_audit_conform_dict_name cif_core.dic
_audit_conform_dict_version 2.3
_audit_creation_date 2006-07-06T10:04:28-00:00
_audit_creation_method 'WinGX routine CIF_UPDATE'
_cell_angle_alpha 73.943(2)
_cell_angle_beta 65.716(2)
_cell_angle_gamma 81.208(2)
_cell_formula_units_Z 4
_cell_length_a 14.832(2)
_cell_length_b 15.494(2)
_cell_length_c 16.371(3)
_cell_measurement_reflns_used 6655
_cell_measurement_temperature 173(2)
_cell_measurement_theta_max 26.87
_cell_measurement_theta_min 2.36
_cell_volume 3292.2(9)
_computing_cell_refinement 'Bruker SMART'
_computing_data_collection 'Bruker SMART'
_computing_data_reduction 'Bruker SAINT'
_computing_molecular_graphics 'Bruker SHELXTL'
_computing_publication_material 'Bruker SHELXTL'
_computing_structure_refinement 'SHELXL-97 (Sheldrick, 1997)'
_computing_structure_solution 'Bruker SHELXTL'
_diffrn_ambient_temperature 173(2)
_diffrn_measured_fraction_theta_full 0.968
_diffrn_measured_fraction_theta_max 0.968
_diffrn_measurement_device_type 'CCD area detector'
_diffrn_measurement_method 'phi and omega scans'
_diffrn_radiation_monochromator graphite
_diffrn_radiation_type MoK\a
_diffrn_radiation_wavelength 0.71073
_diffrn_reflns_av_R_equivalents 0.0721
_diffrn_reflns_av_unetI/netI 0.1123
_diffrn_reflns_limit_h_max 19
_diffrn_reflns_limit_h_min -19
_diffrn_reflns_limit_k_max 20
_diffrn_reflns_limit_k_min -19
_diffrn_reflns_limit_l_max 21
_diffrn_reflns_limit_l_min -20
_diffrn_reflns_number 37344
_diffrn_reflns_theta_full 27.5
_diffrn_reflns_theta_max 27.5
_diffrn_reflns_theta_min 1.84
_exptl_absorpt_coefficient_mu 1.32
_exptl_absorpt_correction_T_max 0.7782
_exptl_absorpt_correction_T_min 0.6203
_exptl_absorpt_correction_type multi-scan
_exptl_absorpt_process_details 'SADABS, BRUKER 2001'
_exptl_crystal_colour colourless
_exptl_crystal_density_diffrn 1.766
_exptl_crystal_density_meas 0
_exptl_crystal_density_method 'not measured'
_exptl_crystal_description plate
_exptl_crystal_F_000 1732
_exptl_crystal_size_max 0.4
_exptl_crystal_size_mid 0.4
_exptl_crystal_size_min 0.2
_refine_diff_density_max 0.721
_refine_diff_density_min -0.503
_refine_diff_density_rms 0.095
_refine_ls_extinction_method none
_refine_ls_goodness_of_fit_ref 1
_refine_ls_hydrogen_treatment constr
_refine_ls_matrix_type full
_refine_ls_number_parameters 988
_refine_ls_number_reflns 14633
_refine_ls_number_restraints 0
_refine_ls_restrained_S_all 1
_refine_ls_R_factor_all 0.1215
_refine_ls_R_factor_gt 0.0606
_refine_ls_shift/su_max 0.001
_refine_ls_shift/su_mean 0
_refine_ls_structure_factor_coef Fsqd
_refine_ls_weighting_details 'calc w=1/[\s^2^(Fo^2^)+(0.0637P)^2^+0.0000P] where P=(Fo^2^+2Fc^2^)/3'
_refine_ls_weighting_scheme calc
_refine_ls_wR_factor_gt 0.1279
_refine_ls_wR_factor_ref 0.1515
_reflns_number_gt 8388
_reflns_number_total 14633
_reflns_threshold_expression >2sigma(I)
_cod_data_source_file om0607447si20060816_015713.cif
_cod_data_source_block sepn3fs
_cod_depositor_comments
;
The following automatic conversions were performed:

'_symmetry_cell_setting' value 'Triclinic' changed to 'triclinic'
according to /home/saulius/struct/CIF-dictionaries/cif_core.dic
dictionary named 'cif_core.dic' version 2.4.1 from 2010-06-29.

Automatic conversion script
Id: cif_fix_values 1715 2011-07-08 13:25:40Z adriana 
;
_cod_original_cell_volume 3292.3(9)
_cod_original_sg_symbol_H-M P-1
_cod_database_code 4074546

loop_
_symmetry_equiv_pos_as_xyz
'x, y, z'
'-x, -y, -z'

loop_
_atom_site_label
_atom_site_type_symbol
_atom_site_fract_x
_atom_site_fract_y
_atom_site_fract_z
_atom_site_U_iso_or_equiv
_atom_site_adp_type
_atom_site_occupancy
_atom_site_symmetry_multiplicity
_atom_site_calc_flag
_atom_site_refinement_flags
_atom_site_disorder_assembly
_atom_site_disorder_group
P1 P 0.51707(8) 0.33693(7) 0.45006(7) 0.0235(3) Uani 1 1 d . . .
Se1 Se 0.47564(3) 0.44047(3) 0.35678(3) 0.03057(13) Uani 1 1 d . . .
C1 C 0.5281(3) 0.3753(3) 0.5425(3) 0.0311(11) Uani 1 1 d . . .
H1A H 0.5654 0.4311 0.5146 0.037 Uiso 1 1 calc R . .
H1B H 0.461 0.3903 0.5851 0.037 Uiso 1 1 calc R . .
C2 C 0.6316(3) 0.2733(3) 0.3988(3) 0.0274(10) Uani 1 1 d . . .
H2A H 0.6529 0.2356 0.4479 0.033 Uiso 1 1 calc R . .
H2B H 0.6202 0.2332 0.3667 0.033 Uiso 1 1 calc R . .
C3 C 0.4286(3) 0.2489(3) 0.5125(3) 0.0247(9) Uani 1 1 d . . .
H3A H 0.4301 0.2133 0.4701 0.03 Uiso 1 1 calc R . .
H3B H 0.4464 0.2079 0.5624 0.03 Uiso 1 1 calc R . .
C4 C 0.6784(3) 0.3047(3) 0.5717(3) 0.0273(10) Uani 1 1 d . . .
C5 C 0.7212(3) 0.2270(3) 0.6099(3) 0.0289(10) Uani 1 1 d . . .
H5 H 0.6805 0.1788 0.6511 0.035 Uiso 1 1 calc R . .
C6 C 0.8211(3) 0.2182(3) 0.5896(3) 0.0317(11) Uani 1 1 d . . .
C7 C 0.8827(3) 0.2871(3) 0.5286(3) 0.0326(11) Uani 1 1 d . . .
H7 H 0.952 0.281 0.5137 0.039 Uiso 1 1 calc R . .
C8 C 0.8407(3) 0.3647(3) 0.4903(3) 0.0269(10) Uani 1 1 d . . .
C9 C 0.7403(3) 0.3744(3) 0.5107(3) 0.0310(10) Uani 1 1 d . . .
H9 H 0.7131 0.4285 0.4833 0.037 Uiso 1 1 calc R . .
C10 C 0.8624(4) 0.1329(3) 0.6332(4) 0.0412(12) Uani 1 1 d . . .
C11 C 0.9030(3) 0.4421(3) 0.4301(4) 0.0419(13) Uani 1 1 d . . .
C12 C 0.8071(3) 0.3058(3) 0.3026(3) 0.0260(10) Uani 1 1 d . . .
C13 C 0.8408(3) 0.2204(3) 0.3380(3) 0.0307(10) Uani 1 1 d . . .
H13 H 0.795 0.1781 0.3841 0.037 Uiso 1 1 calc R . .
C14 C 0.9410(3) 0.1974(3) 0.3059(3) 0.0351(11) Uani 1 1 d . . .
C15 C 1.0096(3) 0.2573(3) 0.2384(3) 0.0379(12) Uani 1 1 d . . .
H15 H 1.0783 0.2405 0.2162 0.045 Uiso 1 1 calc R . .
C16 C 0.9762(3) 0.3418(3) 0.2040(3) 0.0323(11) Uani 1 1 d . A .
C17 C 0.8761(3) 0.3662(3) 0.2354(3) 0.0276(10) Uani 1 1 d . . .
H17 H 0.8545 0.4247 0.2108 0.033 Uiso 1 1 calc R . .
C18 C 0.9766(4) 0.1060(4) 0.3447(4) 0.0501(14) Uani 1 1 d . . .
C19 C 1.0479(4) 0.4091(4) 0.1328(4) 0.0436(13) Uani 1 1 d . . .
C20 C 0.2532(3) 0.2368(3) 0.6151(3) 0.0250(10) Uani 1 1 d . . .
C21 C 0.1589(3) 0.2778(3) 0.6495(3) 0.0289(10) Uani 1 1 d . . .
H21 H 0.149 0.3405 0.6273 0.035 Uiso 1 1 calc R . .
C22 C 0.0803(3) 0.2279(3) 0.7154(3) 0.0304(10) Uani 1 1 d . . .
C23 C 0.0916(3) 0.1372(3) 0.7498(3) 0.0354(11) Uani 1 1 d . . .
H23 H 0.0371 0.1034 0.7953 0.043 Uiso 1 1 calc R . .
C24 C 0.1852(3) 0.0964(3) 0.7160(3) 0.0310(10) Uani 1 1 d . . .
C25 C 0.2647(3) 0.1456(3) 0.6488(3) 0.0261(10) Uani 1 1 d . . .
H25 H 0.3279 0.1161 0.6258 0.031 Uiso 1 1 calc R . .
C26 C -0.0190(3) 0.2756(3) 0.7479(3) 0.0411(12) Uani 1 1 d . . .
C27 C 0.2037(4) -0.0011(3) 0.7496(4) 0.0504(14) Uani 1 1 d . . .
N1 N 0.5766(2) 0.3107(2) 0.5946(2) 0.0324(9) Uani 1 1 d . . .
H1 H 0.5398 0.2726 0.6441 0.049 Uiso 1 1 calc R . .
N2 N 0.7079(2) 0.3341(2) 0.3344(2) 0.0292(9) Uani 1 1 d . . .
H2 H 0.6912 0.3906 0.3146 0.044 Uiso 1 1 calc R . .
N3 N 0.3309(2) 0.2886(2) 0.5511(2) 0.0294(9) Uani 1 1 d . . .
H3 H 0.3207 0.347 0.5335 0.044 Uiso 1 1 calc R . .
F1 F 0.8328(3) 0.0610(2) 0.6240(3) 0.0837(12) Uani 1 1 d . . .
F2 F 0.8312(2) 0.1229(2) 0.7246(2) 0.0725(10) Uani 1 1 d . . .
F3 F 0.9598(2) 0.1275(2) 0.6020(2) 0.0666(10) Uani 1 1 d . . .
F4 F 0.8718(2) 0.49111(19) 0.3641(2) 0.0598(9) Uani 1 1 d . . .
F5 F 0.9961(2) 0.4187(2) 0.3856(3) 0.0930(13) Uani 1 1 d . . .
F6 F 0.9023(3) 0.5002(2) 0.4760(2) 0.0799(11) Uani 1 1 d . . .
F7 F 0.9070(3) 0.0516(2) 0.4001(3) 0.1241(19) Uani 1 1 d . . .
F8 F 1.0277(4) 0.1092(3) 0.3912(4) 0.135(2) Uani 1 1 d . . .
F9 F 1.0324(4) 0.0650(3) 0.2828(3) 0.128(2) Uani 1 1 d . . .
F10 F 1.0586(17) 0.4754(14) 0.1579(13) 0.132(8) Uani 0.5 1 d P A 2
F11 F 1.0193(10) 0.4503(15) 0.0611(11) 0.105(5) Uani 0.5 1 d P A 2
F12 F 1.1350(8) 0.3777(7) 0.0886(15) 0.108(6) Uani 0.5 1 d P A 2
F102 F 1.0809(15) 0.3930(11) 0.0555(7) 0.088(4) Uani 0.5 1 d P A 1
F112 F 1.1281(9) 0.4027(10) 0.1537(10) 0.077(3) Uani 0.5 1 d P A 1
F122 F 1.0156(9) 0.4895(7) 0.1310(13) 0.081(7) Uani 0.5 1 d P A 1
F13 F -0.01681(19) 0.35100(19) 0.7706(2) 0.0521(8) Uani 1 1 d . . .
F14 F -0.0840(2) 0.2254(2) 0.8229(2) 0.0699(10) Uani 1 1 d . . .
F15 F -0.0575(2) 0.2992(2) 0.6842(2) 0.0712(10) Uani 1 1 d . . .
F16 F 0.2497(3) -0.0440(2) 0.6834(3) 0.0878(12) Uani 1 1 d . . .
F17 F 0.1236(2) -0.0450(2) 0.8056(3) 0.0955(14) Uani 1 1 d . . .
F18 F 0.2644(3) -0.0159(2) 0.7949(3) 0.0867(12) Uani 1 1 d . . .
P1B P 0.73138(8) 0.30627(7) 0.07822(7) 0.0245(3) Uani 1 1 d . . .
Se1B Se 0.72335(3) 0.43677(3) 0.09415(3) 0.03399(14) Uani 1 1 d . . .
C1B C 0.7078(3) 0.3069(3) -0.0232(3) 0.0292(10) Uani 1 1 d . . .
H1B1 H 0.645 0.3418 -0.0192 0.035 Uiso 1 1 calc R . .
H1B2 H 0.7613 0.3389 -0.0788 0.035 Uiso 1 1 calc R . .
C2B C 0.6470(3) 0.2283(3) 0.1756(3) 0.0252(10) Uani 1 1 d . . .
H2B1 H 0.6433 0.1744 0.156 0.03 Uiso 1 1 calc R . .
H2B2 H 0.6723 0.2088 0.2254 0.03 Uiso 1 1 calc R . .
C3B C 0.8489(3) 0.2440(3) 0.0663(3) 0.0275(10) Uani 1 1 d . . .
H3B1 H 0.8576 0.2307 0.1254 0.033 Uiso 1 1 calc R . .
H3B2 H 0.8481 0.1861 0.0521 0.033 Uiso 1 1 calc R . .
C4B C 0.6123(3) 0.1935(3) -0.0304(3) 0.0285(10) Uani 1 1 d . . .
C5B C 0.6155(3) 0.1419(3) -0.0887(3) 0.0300(10) Uani 1 1 d . . .
H5B H 0.6776 0.1244 -0.1309 0.036 Uiso 1 1 calc R . .
C6B C 0.5287(3) 0.1157(3) -0.0855(3) 0.0320(11) Uani 1 1 d . . .
C7B C 0.4377(3) 0.1400(3) -0.0242(3) 0.0369(12) Uani 1 1 d . . .
H7B H 0.3783 0.1215 -0.0218 0.044 Uiso 1 1 calc R . .
C8B C 0.4346(3) 0.1910(3) 0.0330(3) 0.0388(12) Uani 1 1 d . . .
C9B C 0.5213(3) 0.2182(3) 0.0310(3) 0.0320(11) Uani 1 1 d . . .
H9B H 0.5178 0.2533 0.0716 0.038 Uiso 1 1 calc R . .
C10B C 0.5297(4) 0.0692(3) -0.1543(3) 0.0409(12) Uani 1 1 d . . .
C11B C 0.3375(4) 0.2197(5) 0.0992(5) 0.0638(18) Uani 1 1 d . . .
C12B C 0.4704(3) 0.2209(3) 0.2783(3) 0.0256(10) Uani 1 1 d . . .
C13B C 0.3771(3) 0.2649(3) 0.3106(3) 0.0237(9) Uani 1 1 d . . .
H13B H 0.3695 0.3277 0.2872 0.028 Uiso 1 1 calc R . .
C14B C 0.2971(3) 0.2179(3) 0.3757(3) 0.0269(10) Uani 1 1 d . . .
C15B C 0.3049(3) 0.1261(3) 0.4115(3) 0.0303(10) Uani 1 1 d . . .
H15B H 0.2486 0.0938 0.4559 0.036 Uiso 1 1 calc R . .
C16B C 0.3974(3) 0.0827(3) 0.3805(3) 0.0241(9) Uani 1 1 d . . .
C17B C 0.4796(3) 0.1288(3) 0.3149(3) 0.0247(9) Uani 1 1 d . . .
H17B H 0.5422 0.0977 0.2948 0.03 Uiso 1 1 calc R . .
C18B C 0.1978(3) 0.2666(3) 0.4024(3) 0.0396(12) Uani 1 1 d . . .
C19B C 0.4080(3) -0.0145(3) 0.4215(3) 0.0343(11) Uani 1 1 d . . .
C20B C 1.0259(3) 0.2558(3) -0.0336(3) 0.0256(10) Uani 1 1 d . . .
C21B C 1.0453(3) 0.1662(3) 0.0019(3) 0.0271(10) Uani 1 1 d . . .
H21B H 0.9928 0.1306 0.0486 0.033 Uiso 1 1 calc R . .
C22B C 1.1406(3) 0.1275(3) -0.0298(3) 0.0262(10) Uani 1 1 d . . .
C23B C 1.2179(3) 0.1788(3) -0.0970(3) 0.0319(11) Uani 1 1 d . . .
H23B H 1.2829 0.1525 -0.1197 0.038 Uiso 1 1 calc R . .
C24B C 1.1992(3) 0.2691(3) -0.1306(3) 0.0287(10) Uani 1 1 d . . .
C25B C 1.1049(3) 0.3072(3) -0.0997(3) 0.0271(10) Uani 1 1 d . . .
H25B H 1.0934 0.3692 -0.1237 0.032 Uiso 1 1 calc R . .
C26B C 1.1572(4) 0.0320(3) 0.0131(4) 0.0442(13) Uani 1 1 d . . .
C27B C 1.2832(3) 0.3256(3) -0.1981(3) 0.0396(12) Uani 1 1 d . . .
N1B N 0.7012(2) 0.2194(2) -0.0361(2) 0.0315(9) Uani 1 1 d . . .
H1B3 H 0.7537 0.1823 -0.0475 0.047 Uiso 1 1 calc R . .
N2B N 0.5493(2) 0.2707(2) 0.2098(2) 0.0278(8) Uani 1 1 d . . .
H2B3 H 0.5396 0.3282 0.1872 0.042 Uiso 1 1 calc R . .
N3B N 0.9306(2) 0.2945(2) -0.0059(2) 0.0304(9) Uani 1 1 d . . .
H3B3 H 0.92 0.3504 -0.0327 0.046 Uiso 1 1 calc R . .
F1B F 0.6170(2) 0.0316(2) -0.1962(2) 0.0624(9) Uani 1 1 d . . .
F2B F 0.5074(2) 0.1275(2) -0.2226(2) 0.0612(9) Uani 1 1 d . . .
F3B F 0.4637(2) 0.0057(2) -0.11909(19) 0.0545(8) Uani 1 1 d . . .
F4B F 0.3341(3) 0.2952(3) 0.1152(4) 0.1225(18) Uani 1 1 d . . .
F5B F 0.3188(3) 0.1647(4) 0.1868(3) 0.1129(16) Uani 1 1 d . . .
F6B F 0.2622(2) 0.2083(3) 0.0838(3) 0.1097(17) Uani 1 1 d . . .
F7B F 0.1636(2) 0.2872(2) 0.3361(2) 0.0645(9) Uani 1 1 d . . .
F8B F 0.20099(19) 0.34419(19) 0.4217(2) 0.0533(8) Uani 1 1 d . . .
F9B F 0.12944(19) 0.2200(2) 0.4776(2) 0.0636(9) Uani 1 1 d . . .
F10B F 0.4905(2) -0.05398(19) 0.3727(2) 0.0767(11) Uani 1 1 d . . .
F11B F 0.3364(3) -0.0619(2) 0.4338(3) 0.0886(13) Uani 1 1 d . . .
F12B F 0.4106(3) -0.0300(2) 0.5045(2) 0.0822(12) Uani 1 1 d . . .
F13B F 1.1032(3) -0.0229(2) 0.0057(3) 0.0875(13) Uani 1 1 d . . .
F14B F 1.1321(3) 0.0171(2) 0.1024(3) 0.1058(15) Uani 1 1 d . . .
F15B F 1.2495(2) 0.0019(2) -0.0215(2) 0.0742(11) Uani 1 1 d . . .
F16B F 1.3285(2) 0.3559(2) -0.1571(2) 0.0765(11) Uani 1 1 d . . .
F17B F 1.2575(2) 0.3975(2) -0.2518(2) 0.0773(11) Uani 1 1 d . . .
F18B F 1.3537(2) 0.2820(2) -0.2553(2) 0.0610(9) Uani 1 1 d . . .
C28 C 0.4114(5) 0.4953(4) 0.1310(4) 0.0637(18) Uani 1 1 d . . .
H28 H 0.449 0.4579 0.0901 0.076 Uiso 1 1 calc R . .
C29 C 0.4565(4) 0.5603(4) 0.1414(4) 0.0647(18) Uani 1 1 d . . .
H29 H 0.5255 0.5682 0.1077 0.078 Uiso 1 1 calc R . .
C30 C 0.4010(5) 0.6141(4) 0.2011(4) 0.0648(18) Uani 1 1 d . . .
H30 H 0.4314 0.6595 0.2084 0.078 Uiso 1 1 calc R . .
C31 C 0.3021(5) 0.6015(4) 0.2495(4) 0.0608(17) Uani 1 1 d . . .
H31 H 0.2641 0.6384 0.2908 0.073 Uiso 1 1 calc R . .
C32 C 0.2572(4) 0.5375(4) 0.2396(4) 0.0547(15) Uani 1 1 d . . .
H32 H 0.1883 0.5297 0.2741 0.066 Uiso 1 1 calc R . .
C33 C 0.3104(5) 0.4843(4) 0.1806(4) 0.0581(16) Uani 1 1 d . . .
H33 H 0.2787 0.4399 0.1732 0.07 Uiso 1 1 calc R . .

loop_
_atom_site_aniso_label
_atom_site_aniso_U_11
_atom_site_aniso_U_22
_atom_site_aniso_U_33
_atom_site_aniso_U_23
_atom_site_aniso_U_13
_atom_site_aniso_U_12
P1 0.0181(6) 0.0214(6) 0.0261(6) -0.0021(5) -0.0060(5) -0.0014(4)
Se1 0.0327(3) 0.0240(2) 0.0331(3) -0.0014(2) -0.0150(2) 0.00049(19)
C1 0.023(2) 0.034(3) 0.037(3) -0.009(2) -0.012(2) 0.0028(19)
C2 0.021(2) 0.027(2) 0.030(2) -0.0034(19) -0.0068(19) -0.0013(18)
C3 0.018(2) 0.023(2) 0.031(2) -0.0028(19) -0.0102(19) 0.0005(17)
C4 0.025(2) 0.032(3) 0.028(2) -0.011(2) -0.011(2) 0.0029(19)
C5 0.028(2) 0.028(2) 0.026(2) -0.0012(19) -0.009(2) -0.0015(19)
C6 0.030(3) 0.027(2) 0.038(3) -0.008(2) -0.014(2) 0.004(2)
C7 0.025(2) 0.034(3) 0.040(3) -0.010(2) -0.013(2) 0.002(2)
C8 0.024(2) 0.025(2) 0.031(3) -0.007(2) -0.011(2) 0.0013(19)
C9 0.033(3) 0.024(2) 0.035(3) -0.006(2) -0.015(2) 0.005(2)
C10 0.032(3) 0.037(3) 0.048(3) -0.002(2) -0.015(3) 0.000(2)
C11 0.025(3) 0.035(3) 0.061(4) -0.005(3) -0.015(3) -0.001(2)
C12 0.021(2) 0.031(2) 0.027(2) -0.007(2) -0.0103(19) -0.0001(19)
C13 0.027(2) 0.027(2) 0.031(3) -0.001(2) -0.008(2) 0.0011(19)
C14 0.032(3) 0.035(3) 0.035(3) -0.005(2) -0.015(2) 0.012(2)
C15 0.021(2) 0.044(3) 0.048(3) -0.016(2) -0.013(2) 0.008(2)
C16 0.022(2) 0.034(3) 0.037(3) -0.010(2) -0.006(2) -0.003(2)
C17 0.027(2) 0.026(2) 0.028(2) 0.0006(19) -0.011(2) -0.0035(19)
C18 0.035(3) 0.044(3) 0.054(4) -0.003(3) -0.012(3) 0.017(3)
C19 0.028(3) 0.054(4) 0.043(3) -0.010(3) -0.007(3) -0.003(3)
C20 0.021(2) 0.027(2) 0.024(2) -0.0020(19) -0.0084(19) -0.0019(18)
C21 0.025(2) 0.024(2) 0.036(3) -0.006(2) -0.011(2) 0.0023(19)
C22 0.023(2) 0.038(3) 0.031(3) -0.012(2) -0.009(2) -0.001(2)
C23 0.027(3) 0.038(3) 0.030(3) 0.001(2) -0.003(2) -0.012(2)
C24 0.029(3) 0.027(2) 0.034(3) -0.003(2) -0.011(2) -0.004(2)
C25 0.018(2) 0.030(2) 0.022(2) -0.0013(19) -0.0026(18) -0.0032(18)
C26 0.023(3) 0.046(3) 0.047(3) -0.015(3) -0.006(2) 0.003(2)
C27 0.041(3) 0.038(3) 0.051(4) 0.003(3) -0.004(3) -0.003(3)
N1 0.021(2) 0.037(2) 0.031(2) 0.0047(17) -0.0092(17) -0.0026(16)
N2 0.0189(19) 0.0209(19) 0.036(2) 0.0031(16) -0.0054(16) -0.0003(15)
N3 0.0164(18) 0.0207(19) 0.042(2) -0.0040(17) -0.0052(17) -0.0001(15)
F1 0.094(3) 0.0348(19) 0.146(4) -0.012(2) -0.081(3) 0.0101(18)
F2 0.064(2) 0.080(2) 0.044(2) 0.0108(17) -0.0168(17) 0.0214(18)
F3 0.0285(17) 0.059(2) 0.083(2) 0.0134(17) -0.0170(16) 0.0132(14)
F4 0.069(2) 0.0439(18) 0.060(2) 0.0147(16) -0.0311(18) -0.0193(16)
F5 0.0303(18) 0.056(2) 0.129(3) 0.020(2) 0.0050(19) -0.0044(16)
F6 0.113(3) 0.061(2) 0.076(2) -0.0077(19) -0.037(2) -0.046(2)
F7 0.067(3) 0.059(2) 0.165(4) 0.047(3) -0.017(3) 0.014(2)
F8 0.210(5) 0.071(3) 0.195(5) -0.017(3) -0.174(5) 0.042(3)
F9 0.181(5) 0.066(3) 0.076(3) -0.013(2) -0.023(3) 0.077(3)
F10 0.144(17) 0.119(16) 0.107(10) -0.061(11) 0.032(11) -0.101(13)
F11 0.063(7) 0.134(11) 0.084(8) 0.058(8) -0.033(6) -0.051(6)
F12 0.033(6) 0.056(6) 0.139(14) 0.019(8) 0.027(6) 0.013(5)
F102 0.106(10) 0.098(10) 0.036(5) -0.024(6) 0.021(7) -0.068(8)
F112 0.039(5) 0.097(9) 0.087(7) 0.017(6) -0.030(5) -0.037(5)
F122 0.029(5) 0.020(4) 0.130(15) 0.007(6) 0.016(5) 0.003(4)
F13 0.0361(16) 0.0515(19) 0.070(2) -0.0308(16) -0.0170(15) 0.0146(14)
F14 0.0294(17) 0.067(2) 0.077(2) -0.0139(18) 0.0131(16) -0.0039(15)
F15 0.0441(19) 0.113(3) 0.074(2) -0.045(2) -0.0389(18) 0.0342(19)
F16 0.115(3) 0.0356(19) 0.081(3) -0.0153(18) -0.007(2) -0.0014(19)
F17 0.054(2) 0.043(2) 0.116(3) 0.030(2) 0.011(2) -0.0092(17)
F18 0.106(3) 0.051(2) 0.112(3) 0.006(2) -0.073(3) 0.014(2)
P1B 0.0174(6) 0.0236(6) 0.0265(6) -0.0019(5) -0.0053(5) -0.0007(4)
Se1B 0.0315(3) 0.0261(3) 0.0411(3) -0.0064(2) -0.0124(2) 0.0003(2)
C1B 0.021(2) 0.030(2) 0.034(3) -0.001(2) -0.010(2) -0.0045(19)
C2B 0.017(2) 0.022(2) 0.031(2) -0.0023(19) -0.0067(19) 0.0000(17)
C3B 0.020(2) 0.027(2) 0.030(2) -0.0035(19) -0.0057(19) -0.0027(18)
C4B 0.027(2) 0.027(2) 0.029(2) -0.001(2) -0.011(2) -0.0005(19)
C5B 0.027(2) 0.030(2) 0.031(3) -0.006(2) -0.010(2) 0.0006(19)
C6B 0.032(3) 0.033(3) 0.029(3) -0.010(2) -0.009(2) 0.001(2)
C7B 0.023(2) 0.046(3) 0.046(3) -0.017(2) -0.014(2) -0.001(2)
C8B 0.020(2) 0.053(3) 0.043(3) -0.018(3) -0.009(2) 0.004(2)
C9B 0.023(2) 0.036(3) 0.040(3) -0.015(2) -0.012(2) 0.002(2)
C10B 0.034(3) 0.039(3) 0.044(3) -0.011(3) -0.009(2) -0.004(2)
C11B 0.030(3) 0.095(5) 0.074(5) -0.052(4) -0.008(3) -0.002(3)
C12B 0.021(2) 0.029(2) 0.023(2) -0.0045(19) -0.0050(19) -0.0029(18)
C13B 0.020(2) 0.023(2) 0.024(2) -0.0067(18) -0.0045(18) 0.0002(17)
C14B 0.018(2) 0.034(3) 0.027(2) -0.010(2) -0.0056(19) -0.0008(19)
C15B 0.021(2) 0.036(3) 0.030(3) -0.007(2) -0.004(2) -0.010(2)
C16B 0.022(2) 0.026(2) 0.024(2) -0.0078(19) -0.0073(19) -0.0017(18)
C17B 0.018(2) 0.026(2) 0.026(2) -0.0079(19) -0.0037(18) -0.0004(18)
C18B 0.024(3) 0.045(3) 0.045(3) -0.013(3) -0.009(2) 0.004(2)
C19B 0.033(3) 0.035(3) 0.029(3) -0.004(2) -0.005(2) -0.009(2)
C20B 0.018(2) 0.030(2) 0.028(2) -0.008(2) -0.0082(19) -0.0003(18)
C21B 0.018(2) 0.028(2) 0.027(2) 0.0009(19) -0.0038(19) -0.0078(18)
C22B 0.022(2) 0.027(2) 0.031(2) -0.0053(19) -0.014(2) 0.0031(18)
C23B 0.019(2) 0.042(3) 0.034(3) -0.013(2) -0.009(2) 0.003(2)
C24B 0.023(2) 0.034(3) 0.026(2) -0.006(2) -0.0061(19) -0.0034(19)
C25B 0.020(2) 0.026(2) 0.030(2) 0.0000(19) -0.0093(19) -0.0014(18)
C26B 0.030(3) 0.034(3) 0.058(4) -0.003(3) -0.013(3) 0.002(2)
C27B 0.028(3) 0.034(3) 0.047(3) 0.004(2) -0.011(2) -0.010(2)
N1B 0.0213(19) 0.029(2) 0.046(2) -0.0133(18) -0.0136(18) 0.0031(16)
N2B 0.0239(19) 0.0180(18) 0.030(2) 0.0017(16) -0.0048(16) 0.0012(15)
N3B 0.0179(19) 0.025(2) 0.037(2) 0.0025(17) -0.0066(17) -0.0004(15)
F1B 0.0437(19) 0.080(2) 0.068(2) -0.0464(19) -0.0095(16) 0.0022(17)
F2B 0.084(2) 0.063(2) 0.0415(18) -0.0014(16) -0.0336(17) -0.0120(18)
F3B 0.0548(19) 0.061(2) 0.0503(18) -0.0183(16) -0.0128(15) -0.0243(16)
F4B 0.050(2) 0.113(3) 0.204(5) -0.116(4) -0.004(3) 0.013(2)
F5B 0.065(3) 0.173(5) 0.075(3) -0.056(3) 0.010(2) 0.007(3)
F6B 0.0255(18) 0.220(5) 0.126(3) -0.127(4) -0.026(2) 0.023(2)
F7B 0.0365(17) 0.103(3) 0.064(2) -0.0302(19) -0.0312(16) 0.0228(17)
F8B 0.0316(16) 0.0519(19) 0.074(2) -0.0279(17) -0.0146(15) 0.0132(14)
F9B 0.0225(15) 0.066(2) 0.067(2) -0.0040(17) 0.0089(14) -0.0005(14)
F10B 0.069(2) 0.0364(18) 0.073(2) -0.0004(16) 0.0087(18) 0.0166(16)
F11B 0.076(2) 0.0304(18) 0.169(4) 0.003(2) -0.067(3) -0.0208(17)
F12B 0.154(4) 0.0439(19) 0.053(2) 0.0030(16) -0.053(2) -0.005(2)
F13B 0.067(2) 0.0320(18) 0.174(4) -0.010(2) -0.065(3) -0.0039(17)
F14B 0.161(4) 0.064(2) 0.059(2) 0.010(2) -0.037(3) 0.032(3)
F15B 0.0309(17) 0.0450(19) 0.114(3) 0.0059(19) -0.0158(18) 0.0107(14)
F16B 0.061(2) 0.104(3) 0.066(2) -0.015(2) -0.0124(18) -0.054(2)
F17B 0.0369(18) 0.064(2) 0.083(2) 0.0337(19) -0.0054(17) -0.0123(16)
F18B 0.0354(17) 0.065(2) 0.0528(19) -0.0101(16) 0.0114(15) -0.0063(15)
C28 0.081(5) 0.049(4) 0.048(4) -0.009(3) -0.025(4) 0.031(3)
C29 0.041(3) 0.067(4) 0.066(4) 0.014(4) -0.024(3) 0.011(3)
C30 0.090(5) 0.052(4) 0.070(4) 0.004(3) -0.058(4) -0.008(4)
C31 0.072(5) 0.070(4) 0.044(4) -0.019(3) -0.032(3) 0.022(4)
C32 0.049(4) 0.055(4) 0.052(4) -0.001(3) -0.021(3) 0.005(3)
C33 0.084(5) 0.032(3) 0.068(4) 0.003(3) -0.049(4) -0.001(3)

loop_
_atom_type_symbol
_atom_type_description
_atom_type_scat_dispersion_real
_atom_type_scat_dispersion_imag
_atom_type_scat_source
C C 0.0033 0.0016 'International Tables Vol C Tables 4.2.6.8 and 6.1.1.4'
H H 0 0 'International Tables Vol C Tables 4.2.6.8 and 6.1.1.4'
N N 0.0061 0.0033 'International Tables Vol C Tables 4.2.6.8 and 6.1.1.4'
F F 0.0171 0.0103 'International Tables Vol C Tables 4.2.6.8 and 6.1.1.4'
P P 0.1023 0.0942 'International Tables Vol C Tables 4.2.6.8 and 6.1.1.4'
Se Se -0.0929 2.2259 'International Tables Vol C Tables 4.2.6.8 and 6.1.1.4'

loop_
_geom_angle_atom_site_label_1
_geom_angle_atom_site_label_2
_geom_angle_atom_site_label_3
_geom_angle
C3 P1 C2 102.06(18)
C3 P1 C1 103.6(2)
C2 P1 C1 107.2(2)
C3 P1 Se1 113.86(14)
C2 P1 Se1 115.46(14)
C1 P1 Se1 113.43(14)
N1 C1 P1 114.1(3)
N2 C2 P1 109.9(3)
N3 C3 P1 109.5(3)
C5 C4 N1 119.4(4)
C5 C4 C9 118.0(4)
N1 C4 C9 122.5(4)
C6 C5 C4 121.5(4)
C5 C6 C7 120.5(4)
C5 C6 C10 118.8(4)
C7 C6 C10 120.7(4)
C8 C7 C6 118.4(4)
C7 C8 C9 121.5(4)
C7 C8 C11 119.9(4)
C9 C8 C11 118.5(4)
C8 C9 C4 120.1(4)
F3 C10 F1 108.1(4)
F3 C10 F2 105.5(4)
F1 C10 F2 104.9(4)
F3 C10 C6 114.0(4)
F1 C10 C6 112.3(4)
F2 C10 C6 111.5(4)
F5 C11 F6 107.6(4)
F5 C11 F4 105.1(4)
F6 C11 F4 104.3(4)
F5 C11 C8 113.5(4)
F6 C11 C8 112.5(4)
F4 C11 C8 113.1(4)
N2 C12 C17 118.7(4)
N2 C12 C13 122.7(4)
C17 C12 C13 118.6(4)
C14 C13 C12 120.0(4)
C13 C14 C15 121.4(4)
C13 C14 C18 119.6(4)
C15 C14 C18 119.0(4)
C16 C15 C14 118.5(4)
C15 C16 C17 121.0(4)
C15 C16 C19 120.2(4)
C17 C16 C19 118.8(4)
C16 C17 C12 120.6(4)
F9 C18 F8 105.8(5)
F9 C18 F7 105.1(5)
F8 C18 F7 105.5(5)
F9 C18 C14 113.0(5)
F8 C18 C14 112.2(5)
F7 C18 C14 114.6(4)
F102 C19 F10 130.6(9)
F102 C19 F122 112.0(10)
F10 C19 F122 41.2(10)
F102 C19 F12 51.9(7)
F10 C19 F12 107.6(10)
F122 C19 F12 129.8(8)
F102 C19 F112 104.5(9)
F10 C19 F112 65.0(10)
F122 C19 F112 104.8(9)
F12 C19 F112 53.7(8)
F102 C19 F11 52.8(7)
F10 C19 F11 101.8(11)
F122 C19 F11 64.9(9)
F12 C19 F11 100.4(9)
F112 C19 F11 138.7(6)
F102 C19 C16 112.3(6)
F10 C19 C16 116.8(8)
F122 C19 C16 113.7(7)
F12 C19 C16 116.2(6)
F112 C19 C16 108.7(5)
F11 C19 C16 111.9(5)
N3 C20 C25 122.6(4)
N3 C20 C21 119.4(4)
C25 C20 C21 118.0(4)
C22 C21 C20 120.6(4)
C23 C22 C21 121.5(4)
C23 C22 C26 120.7(4)
C21 C22 C26 117.8(4)
C22 C23 C24 118.0(4)
C23 C24 C25 121.0(4)
C23 C24 C27 121.3(4)
C25 C24 C27 117.7(4)
C20 C25 C24 120.8(4)
F15 C26 F13 105.8(4)
F15 C26 F14 107.3(4)
F13 C26 F14 105.6(4)
F15 C26 C22 112.4(4)
F13 C26 C22 113.2(4)
F14 C26 C22 112.0(4)
F17 C27 F16 106.1(5)
F17 C27 F18 106.7(5)
F16 C27 F18 103.5(5)
F17 C27 C24 114.3(4)
F16 C27 C24 114.0(4)
F18 C27 C24 111.4(5)
C4 N1 C1 124.0(4)
C12 N2 C2 121.6(3)
C20 N3 C3 121.1(3)
C3B P1B C2B 100.09(18)
C3B P1B C1B 106.8(2)
C2B P1B C1B 106.94(19)
C3B P1B Se1B 115.45(14)
C2B P1B Se1B 115.70(14)
C1B P1B Se1B 110.92(14)
N1B C1B P1B 115.9(3)
N2B C2B P1B 110.4(3)
N3B C3B P1B 111.1(3)
C9B C4B C5B 119.2(4)
C9B C4B N1B 122.0(4)
C5B C4B N1B 118.8(4)
C6B C5B C4B 120.3(4)
C7B C6B C5B 120.7(4)
C7B C6B C10B 117.7(4)
C5B C6B C10B 121.2(4)
C8B C7B C6B 118.9(4)
C7B C8B C9B 121.4(4)
C7B C8B C11B 120.3(4)
C9B C8B C11B 118.3(4)
C4B C9B C8B 119.5(4)
F1B C10B F3B 107.2(4)
F1B C10B F2B 105.4(4)
F3B C10B F2B 105.3(4)
F1B C10B C6B 113.3(4)
F3B C10B C6B 113.7(4)
F2B C10B C6B 111.2(4)
F4B C11B F6B 112.6(6)
F4B C11B F5B 100.2(5)
F6B C11B F5B 102.5(5)
F4B C11B C8B 115.9(5)
F6B C11B C8B 114.2(5)
F5B C11B C8B 109.4(5)
N2B C12B C17B 122.9(4)
N2B C12B C13B 118.5(4)
C17B C12B C13B 118.6(4)
C14B C13B C12B 120.3(4)
C13B C14B C15B 121.7(4)
C13B C14B C18B 118.1(4)
C15B C14B C18B 120.0(4)
C14B C15B C16B 118.0(4)
C17B C16B C15B 121.4(4)
C17B C16B C19B 119.8(4)
C15B C16B C19B 118.7(4)
C16B C17B C12B 120.0(4)
F7B C18B F9B 107.3(4)
F7B C18B F8B 106.2(4)
F9B C18B F8B 105.7(4)
F7B C18B C14B 112.6(4)
F9B C18B C14B 112.9(4)
F8B C18B C14B 111.7(4)
F11B C19B F10B 105.9(4)
F11B C19B F12B 104.6(4)
F10B C19B F12B 104.7(4)
F11B C19B C16B 114.6(4)
F10B C19B C16B 113.7(4)
F12B C19B C16B 112.5(4)
C21B C20B N3B 121.7(4)
C21B C20B C25B 118.3(4)
N3B C20B C25B 120.0(4)
C20B C21B C22B 120.9(4)
C23B C22B C21B 120.1(4)
C23B C22B C26B 121.5(4)
C21B C22B C26B 118.4(4)
C22B C23B C24B 119.0(4)
C25B C24B C23B 120.8(4)
C25B C24B C27B 120.1(4)
C23B C24B C27B 119.0(4)
C24B C25B C20B 120.8(4)
F13B C26B F14B 103.6(5)
F13B C26B F15B 106.4(4)
F14B C26B F15B 106.6(5)
F13B C26B C22B 113.2(4)
F14B C26B C22B 112.6(4)
F15B C26B C22B 113.6(4)
F18B C27B F16B 105.0(4)
F18B C27B F17B 105.4(4)
F16B C27B F17B 106.2(4)
F18B C27B C24B 113.4(4)
F16B C27B C24B 112.2(4)
F17B C27B C24B 113.9(4)
C4B N1B C1B 120.6(3)
C12B N2B C2B 120.3(3)
C20B N3B C3B 120.8(3)
C29 C28 C33 119.7(6)
C28 C29 C30 119.6(6)
C31 C30 C29 119.6(6)
C32 C31 C30 121.1(6)
C31 C32 C33 120.2(6)
C32 C33 C28 119.8(6)

loop_
_geom_bond_atom_site_label_1
_geom_bond_atom_site_label_2
_geom_bond_distance
P1 C3 1.817(4)
P1 C2 1.826(4)
P1 C1 1.844(4)
P1 Se1 2.0972(12)
C1 N1 1.435(5)
C2 N2 1.440(5)
C3 N3 1.438(5)
C4 C5 1.385(6)
C4 N1 1.392(5)
C4 C9 1.399(6)
C5 C6 1.373(6)
C6 C7 1.389(6)
C6 C10 1.490(6)
C7 C8 1.379(6)
C8 C9 1.380(6)
C8 C11 1.483(6)
C10 F3 1.317(5)
C10 F1 1.324(6)
C10 F2 1.342(6)
C11 F5 1.317(5)
C11 F6 1.320(6)
C11 F4 1.344(5)
C12 N2 1.388(5)
C12 C17 1.389(5)
C12 C13 1.397(6)
C13 C14 1.382(6)
C14 C15 1.384(6)
C14 C18 1.496(6)
C15 C16 1.378(6)
C16 C17 1.386(6)
C16 C19 1.492(6)
C18 F9 1.274(6)
C18 F8 1.289(7)
C18 F7 1.292(6)
C19 F102 1.238(9)
C19 F10 1.258(13)
C19 F122 1.261(11)
C19 F12 1.290(10)
C19 F112 1.348(9)
C19 F11 1.371(10)
C20 N3 1.376(5)
C20 C25 1.380(6)
C20 C21 1.398(5)
C21 C22 1.378(6)
C22 C23 1.375(6)
C22 C26 1.496(6)
C23 C24 1.387(6)
C24 C25 1.387(5)
C24 C27 1.482(6)
C26 F15 1.327(5)
C26 F13 1.329(5)
C26 F14 1.330(5)
C27 F17 1.312(5)
C27 F16 1.316(6)
C27 F18 1.344(6)
P1B C3B 1.821(4)
P1B C2B 1.823(4)
P1B C1B 1.830(4)
P1B Se1B 2.0888(12)
C1B N1B 1.451(5)
C2B N2B 1.445(5)
C3B N3B 1.442(5)
C4B C9B 1.385(6)
C4B C5B 1.387(6)
C4B N1B 1.397(5)
C5B C6B 1.386(6)
C6B C7B 1.383(6)
C6B C10B 1.490(6)
C7B C8B 1.366(6)
C8B C9B 1.399(6)
C8B C11B 1.494(7)
C10B F1B 1.322(5)
C10B F3B 1.332(5)
C10B F2B 1.353(5)
C11B F4B 1.256(7)
C11B F6B 1.287(6)
C11B F5B 1.389(8)
C12B N2B 1.394(5)
C12B C17B 1.396(6)
C12B C13B 1.403(5)
C13B C14B 1.368(5)
C14B C15B 1.387(6)
C14B C18B 1.497(6)
C15B C16B 1.388(6)
C16B C17B 1.383(5)
C16B C19B 1.483(6)
C18B F7B 1.323(5)
C18B F9B 1.330(5)
C18B F8B 1.337(5)
C19B F11B 1.299(5)
C19B F10B 1.322(5)
C19B F12B 1.328(5)
C20B C21B 1.385(6)
C20B N3B 1.388(5)
C20B C25B 1.394(5)
C21B C22B 1.392(5)
C22B C23B 1.384(6)
C22B C26B 1.483(6)
C23B C24B 1.386(6)
C24B C25B 1.375(5)
C24B C27B 1.485(6)
C26B F13B 1.312(6)
C26B F14B 1.312(6)
C26B F15B 1.314(5)
C27B F18B 1.325(5)
C27B F16B 1.327(6)
C27B F17B 1.328(5)
C28 C29 1.374(8)
C28 C33 1.390(8)
C29 C30 1.380(8)
C30 C31 1.366(8)
C31 C32 1.353(8)
C32 C33 1.360(8)
